data_4074310
loop_
_publ_author_name
'Li, Wenjian'
'Hill, Nicholas J.'
'Tomasik, Adam C.'
'Bikzhanova, Galina'
'West, Robert'

_publ_section_title
;
 A New Monomeric Saturated N-Heterocyclic Silylene as a Racemic Mixture
;
_journal_issue 16
_journal_name_full Organometallics
_journal_page_first 3802
_journal_paper_doi 10.1021/om060544v
_journal_volume 25
_journal_year 2006
_chemical_formula_moiety 'C24 H52 N4 O2 Si2'
_chemical_formula_sum 'C24 H52 N4 O2 Si2'
_chemical_formula_weight 484.88
_chemical_name_systematic
; 
 ? 
;
_space_group_IT_number 14
_symmetry_cell_setting monoclinic
_symmetry_Int_Tables_number 14
_symmetry_space_group_name_Hall '-P 2yn'
_symmetry_space_group_name_H-M 'P 1 21/n 1'
_atom_sites_solution_hydrogens geom
_atom_sites_solution_primary direct
_atom_sites_solution_secondary difmap
_audit_creation_method SHELXL-97
_cell_angle_alpha 90.00
_cell_angle_beta 95.285(5)
_cell_angle_gamma 90.00
_cell_formula_units_Z 2
_cell_length_a 7.1570(18)
_cell_length_b 10.942(3)
_cell_length_c 17.298(4)
_cell_measurement_reflns_used 5256
_cell_measurement_temperature 100(2)
_cell_measurement_theta_max 26.4008
_cell_measurement_theta_min 2.2050
_cell_volume 1348.9(6)
_computing_cell_refinement 'SAINT Ver. 6.22  (Bruker-AXS, 2003)'
_computing_data_collection 'SMART Ver. 5.622 (Bruker-AXS, 2003)'
_computing_data_reduction 'SAINT Ver. 6.22'
_computing_molecular_graphics 'SHELXTL Ver. 6.10 '
_computing_publication_material 'SHELXTL Ver. 6.10 '
_computing_structure_refinement 'SHELXTL Ver. 6.10 '
_computing_structure_solution 'SHELXTL Ver. 6.10 (Bruker-AXS, 2003)'
_diffrn_ambient_temperature 100(2)
_diffrn_measured_fraction_theta_full 1.000
_diffrn_measured_fraction_theta_max 1.000
_diffrn_measurement_device_type 'Bruker CCD-1000 area detector'
_diffrn_measurement_method '0.30\% \w scans'
_diffrn_radiation_monochromator graphite
_diffrn_radiation_source 'fine-focus sealed tube'
_diffrn_radiation_type Mo-K\a
_diffrn_radiation_wavelength 0.71073
_diffrn_reflns_av_R_equivalents 0.0394
_diffrn_reflns_av_sigmaI/netI 0.0302
_diffrn_reflns_limit_h_max 8
_diffrn_reflns_limit_h_min -8
_diffrn_reflns_limit_k_max 13
_diffrn_reflns_limit_k_min -13
_diffrn_reflns_limit_l_max 21
_diffrn_reflns_limit_l_min -21
_diffrn_reflns_number 13479
_diffrn_reflns_theta_full 26.41
_diffrn_reflns_theta_max 26.41
_diffrn_reflns_theta_min 2.21
_diffrn_standards_number 0
_exptl_absorpt_coefficient_mu 0.159
_exptl_absorpt_correction_T_max 0.9674
_exptl_absorpt_correction_T_min 0.9262
_exptl_absorpt_correction_type multi-scan
_exptl_absorpt_process_details
;
SADABS  (Bruker-AXS, 2003)
;
_exptl_crystal_colour colorless
_exptl_crystal_density_diffrn 1.194
_exptl_crystal_density_method 'not measured'
_exptl_crystal_description block
_exptl_crystal_F_000 536
_exptl_crystal_size_max 0.49
_exptl_crystal_size_mid 0.39
_exptl_crystal_size_min 0.21
_refine_diff_density_max 0.675
_refine_diff_density_min -0.257
_refine_diff_density_rms 0.076
_refine_ls_extinction_method none
_refine_ls_goodness_of_fit_ref 1.044
_refine_ls_hydrogen_treatment constr
_refine_ls_matrix_type full
_refine_ls_number_parameters 153
_refine_ls_number_reflns 2771
_refine_ls_number_restraints 0
_refine_ls_restrained_S_all 1.044
_refine_ls_R_factor_all 0.0552
_refine_ls_R_factor_gt 0.0454
_refine_ls_shift/su_max 0.000
_refine_ls_shift/su_mean 0.000
_refine_ls_structure_factor_coef Fsqd
_refine_ls_weighting_details 'calc w=1/[\s^2^(Fo^2^)+(0.0784P)^2^+0.6662P] where P=(Fo^2^+2Fc^2^)/3'
_refine_ls_weighting_scheme calc
_refine_ls_wR_factor_gt 0.1186
_refine_ls_wR_factor_ref 0.1279
_reflns_number_gt 2314
_reflns_number_total 2771
_reflns_threshold_expression I>2\s(I)
_cod_data_source_file om060544vsi20060621_023537.cif
_cod_data_source_block west108
_cod_depositor_comments
;
The following automatic conversions were performed:

'_symmetry_cell_setting' value 'Monoclinic' changed to 'monoclinic'
according to /home/saulius/struct/CIF-dictionaries/cif_core.dic
dictionary named 'cif_core.dic' version 2.4.1 from 2010-06-29.

Automatic conversion script
Id: cif_fix_values 1715 2011-07-08 13:25:40Z adriana 
;
_cod_original_sg_symbol_Hall '-P 2yn      '
_cod_original_sg_symbol_H-M 'P 1 21/n 1  '
_cod_database_code 4074310

loop_
_symmetry_equiv_pos_as_xyz
'x, y, z'
'-x+1/2, y+1/2, -z+1/2'
'-x, -y, -z'
'x-1/2, -y-1/2, z-1/2'

loop_
_atom_site_label
_atom_site_type_symbol
_atom_site_fract_x
_atom_site_fract_y
_atom_site_fract_z
_atom_site_U_iso_or_equiv
_atom_site_adp_type
_atom_site_occupancy
_atom_site_symmetry_multiplicity
_atom_site_calc_flag
_atom_site_refinement_flags
Si1 Si 0.40103(6) 0.57809(4) 0.02612(3) 0.01131(16) Uani 1 1 d .
O1 O 0.63611(16) 0.55243(11) 0.02152(7) 0.0141(3) Uani 1 1 d .
N1 N 0.3188(2) 0.59754(13) 0.11503(8) 0.0149(3) Uani 1 1 d .
N2 N 0.32356(19) 0.71761(13) -0.00932(8) 0.0145(3) Uani 1 1 d .
C1 C 0.5440(3) 0.76685(17) 0.15553(11) 0.0205(4) Uani 1 1 d .
H1A H 0.5912 0.7181 0.2007 0.031 Uiso 1 1 calc R
H1B H 0.5494 0.8538 0.1692 0.031 Uiso 1 1 calc R
H1C H 0.6216 0.7517 0.1127 0.031 Uiso 1 1 calc R
C2 C 0.3400(2) 0.73066(16) 0.13049(10) 0.0163(4) Uani 1 1 d .
H2 H 0.2597 0.7539 0.1725 0.020 Uiso 1 1 calc R
C3 C 0.2644(2) 0.79480(16) 0.05443(10) 0.0166(4) Uani 1 1 d .
H3 H 0.3261 0.8765 0.0520 0.020 Uiso 1 1 calc R
C4 C 0.0511(3) 0.81331(18) 0.05035(11) 0.0220(4) Uani 1 1 d .
H4A H 0.0097 0.8618 0.0043 0.033 Uiso 1 1 calc R
H4B H 0.0189 0.8563 0.0970 0.033 Uiso 1 1 calc R
H4C H -0.0116 0.7336 0.0471 0.033 Uiso 1 1 calc R
C5 C 0.3707(2) 0.78018(16) -0.08096(10) 0.0159(4) Uani 1 1 d .
C6 C 0.2288(3) 0.88136(18) -0.10656(11) 0.0225(4) Uani 1 1 d .
H6A H 0.1022 0.8465 -0.1134 0.034 Uiso 1 1 calc R
H6B H 0.2606 0.9166 -0.1558 0.034 Uiso 1 1 calc R
H6C H 0.2334 0.9453 -0.0668 0.034 Uiso 1 1 calc R
C7 C 0.5659(3) 0.83914(17) -0.06758(11) 0.0199(4) Uani 1 1 d .
H7A H 0.5626 0.9052 -0.0295 0.030 Uiso 1 1 calc R
H7B H 0.6019 0.8724 -0.1167 0.030 Uiso 1 1 calc R
H7C H 0.6576 0.7774 -0.0480 0.030 Uiso 1 1 calc R
C8 C 0.3568(2) 0.68555(17) -0.14630(10) 0.0179(4) Uani 1 1 d .
H8A H 0.4321 0.6137 -0.1300 0.027 Uiso 1 1 calc R
H8B H 0.4039 0.7211 -0.1928 0.027 Uiso 1 1 calc R
H8C H 0.2255 0.6612 -0.1581 0.027 Uiso 1 1 calc R
C9 C 0.2139(2) 0.52632(16) 0.17001(10) 0.0153(4) Uani 1 1 d .
C10 C 0.0211(3) 0.58267(17) 0.18116(11) 0.0206(4) Uani 1 1 d .
H10A H 0.0378 0.6672 0.1992 0.031 Uiso 1 1 calc R
H10B H -0.0399 0.5351 0.2197 0.031 Uiso 1 1 calc R
H10C H -0.0574 0.5815 0.1316 0.031 Uiso 1 1 calc R
C11 C 0.3298(3) 0.52112(18) 0.24958(10) 0.0217(4) Uani 1 1 d .
H11A H 0.4514 0.4829 0.2437 0.032 Uiso 1 1 calc R
H11B H 0.2620 0.4730 0.2858 0.032 Uiso 1 1 calc R
H11C H 0.3495 0.6042 0.2699 0.032 Uiso 1 1 calc R
C12 C 0.1743(3) 0.39776(17) 0.13906(11) 0.0194(4) Uani 1 1 d .
H12A H 0.0986 0.4024 0.0890 0.029 Uiso 1 1 calc R
H12B H 0.1056 0.3518 0.1760 0.029 Uiso 1 1 calc R
H12C H 0.2931 0.3564 0.1323 0.029 Uiso 1 1 calc R

loop_
_atom_site_aniso_label
_atom_site_aniso_U_11
_atom_site_aniso_U_22
_atom_site_aniso_U_33
_atom_site_aniso_U_23
_atom_site_aniso_U_13
_atom_site_aniso_U_12
Si1 0.0084(3) 0.0132(3) 0.0118(3) -0.00106(17) -0.00182(17) 0.00069(17)
O1 0.0096(6) 0.0165(6) 0.0158(6) -0.0030(5) -0.0018(4) 0.0004(5)
N1 0.0142(7) 0.0149(7) 0.0157(7) -0.0019(6) 0.0023(6) -0.0007(6)
N2 0.0127(7) 0.0167(8) 0.0137(7) -0.0003(6) -0.0013(5) 0.0026(6)
C1 0.0188(10) 0.0215(9) 0.0202(9) -0.0048(7) -0.0044(7) -0.0027(7)
C2 0.0156(9) 0.0166(9) 0.0164(9) -0.0028(7) 0.0005(7) 0.0005(7)
C3 0.0152(9) 0.0151(9) 0.0190(9) -0.0020(7) -0.0005(7) 0.0026(7)
C4 0.0155(9) 0.0264(10) 0.0238(9) -0.0008(8) 0.0009(7) 0.0067(8)
C5 0.0123(8) 0.0174(9) 0.0177(9) 0.0030(7) -0.0012(6) 0.0020(7)
C6 0.0209(10) 0.0226(10) 0.0233(10) 0.0058(8) -0.0014(7) 0.0067(8)
C7 0.0157(9) 0.0205(9) 0.0236(9) -0.0003(7) 0.0015(7) -0.0016(7)
C8 0.0148(9) 0.0232(9) 0.0151(8) 0.0024(7) -0.0020(6) 0.0004(7)
C9 0.0118(8) 0.0191(9) 0.0150(8) 0.0008(7) 0.0012(6) 0.0003(7)
C10 0.0159(9) 0.0240(10) 0.0225(9) -0.0011(7) 0.0058(7) 0.0000(7)
C11 0.0208(10) 0.0261(10) 0.0175(9) 0.0008(7) -0.0015(7) -0.0004(8)
C12 0.0147(9) 0.0202(9) 0.0238(9) -0.0013(7) 0.0036(7) -0.0023(7)

loop_
_atom_type_symbol
_atom_type_description
_atom_type_scat_dispersion_real
_atom_type_scat_dispersion_imag
_atom_type_scat_source
C C 0.0033 0.0016 'International Tables Vol C Tables 4.2.6.8 and 6.1.1.4'
H H 0.0000 0.0000 'International Tables Vol C Tables 4.2.6.8 and 6.1.1.4'
N N 0.0061 0.0033 'International Tables Vol C Tables 4.2.6.8 and 6.1.1.4'
O O 0.0106 0.0060 'International Tables Vol C Tables 4.2.6.8 and 6.1.1.4'
Si Si 0.0817 0.0704 'International Tables Vol C Tables 4.2.6.8 and 6.1.1.4'

loop_
_geom_angle_atom_site_label_1
_geom_angle_atom_site_label_2
_geom_angle_atom_site_label_3
_geom_angle
_geom_angle_site_symmetry_1
_geom_angle_site_symmetry_3
O1 Si1 N1 120.10(7) 3_665 .
O1 Si1 O1 87.07(6) 3_665 .
N1 Si1 O1 118.85(7) . .
O1 Si1 N2 123.81(7) 3_665 .
N1 Si1 N2 94.81(7) . .
O1 Si1 N2 114.51(7) . .
O1 Si1 Si1 44.45(4) 3_665 3_665
N1 Si1 Si1 132.72(6) . 3_665
O1 Si1 Si1 42.62(4) . 3_665
N2 Si1 Si1 131.92(6) . 3_665
Si1 O1 Si1 92.93(6) 3_665 .
C9 N1 C2 116.62(13) . .
C9 N1 Si1 138.30(12) . .
C2 N1 Si1 104.24(11) . .
C3 N2 C5 117.50(14) . .
C3 N2 Si1 110.24(11) . .
C5 N2 Si1 128.19(11) . .
C2 C1 H1A 109.5 . .
C2 C1 H1B 109.5 . .
H1A C1 H1B 109.5 . .
C2 C1 H1C 109.5 . .
H1A C1 H1C 109.5 . .
H1B C1 H1C 109.5 . .
N1 C2 C1 112.45(14) . .
N1 C2 C3 105.68(14) . .
C1 C2 C3 111.84(15) . .
N1 C2 H2 108.9 . .
C1 C2 H2 108.9 . .
C3 C2 H2 108.9 . .
N2 C3 C4 113.08(14) . .
N2 C3 C2 105.88(14) . .
C4 C3 C2 111.57(15) . .
N2 C3 H3 108.7 . .
C4 C3 H3 108.7 . .
C2 C3 H3 108.7 . .
C3 C4 H4A 109.5 . .
C3 C4 H4B 109.5 . .
H4A C4 H4B 109.5 . .
C3 C4 H4C 109.5 . .
H4A C4 H4C 109.5 . .
H4B C4 H4C 109.5 . .
N2 C5 C8 107.51(14) . .
N2 C5 C7 109.99(14) . .
C8 C5 C7 113.07(15) . .
N2 C5 C6 112.21(14) . .
C8 C5 C6 106.15(14) . .
C7 C5 C6 107.91(15) . .
C5 C6 H6A 109.5 . .
C5 C6 H6B 109.5 . .
H6A C6 H6B 109.5 . .
C5 C6 H6C 109.5 . .
H6A C6 H6C 109.5 . .
H6B C6 H6C 109.5 . .
C5 C7 H7A 109.5 . .
C5 C7 H7B 109.5 . .
H7A C7 H7B 109.5 . .
C5 C7 H7C 109.5 . .
H7A C7 H7C 109.5 . .
H7B C7 H7C 109.5 . .
C5 C8 H8A 109.5 . .
C5 C8 H8B 109.5 . .
H8A C8 H8B 109.5 . .
C5 C8 H8C 109.5 . .
H8A C8 H8C 109.5 . .
H8B C8 H8C 109.5 . .
N1 C9 C12 110.38(14) . .
N1 C9 C10 112.44(14) . .
C12 C9 C10 105.91(14) . .
N1 C9 C11 109.20(14) . .
C12 C9 C11 110.33(15) . .
C10 C9 C11 108.53(14) . .
C9 C10 H10A 109.5 . .
C9 C10 H10B 109.5 . .
H10A C10 H10B 109.5 . .
C9 C10 H10C 109.5 . .
H10A C10 H10C 109.5 . .
H10B C10 H10C 109.5 . .
C9 C11 H11A 109.5 . .
C9 C11 H11B 109.5 . .
H11A C11 H11B 109.5 . .
C9 C11 H11C 109.5 . .
H11A C11 H11C 109.5 . .
H11B C11 H11C 109.5 . .
C9 C12 H12A 109.5 . .
C9 C12 H12B 109.5 . .
H12A C12 H12B 109.5 . .
C9 C12 H12C 109.5 . .
H12A C12 H12C 109.5 . .
H12B C12 H12C 109.5 . .

loop_
_geom_bond_atom_site_label_1
_geom_bond_atom_site_label_2
_geom_bond_distance
_geom_bond_site_symmetry_2
Si1 O1 1.6581(13) 3_665
Si1 N1 1.7099(15) .
Si1 O1 1.7148(13) .
Si1 N2 1.7179(15) .
Si1 Si1 2.4454(10) 3_665
O1 Si1 1.6581(13) 3_665
N1 C9 1.486(2) .
N1 C2 1.486(2) .
N2 C3 1.481(2) .
N2 C5 1.482(2) .
C1 C2 1.536(2) .
C1 H1A 0.9800 .
C1 H1B 0.9800 .
C1 H1C 0.9800 .
C2 C3 1.544(2) .
C2 H2 1.0000 .
C3 C4 1.536(2) .
C3 H3 1.0000 .
C4 H4A 0.9800 .
C4 H4B 0.9800 .
C4 H4C 0.9800 .
C5 C8 1.529(2) .
C5 C7 1.537(2) .
C5 C6 1.539(2) .
C6 H6A 0.9800 .
C6 H6B 0.9800 .
C6 H6C 0.9800 .
C7 H7A 0.9800 .
C7 H7B 0.9800 .
C7 H7C 0.9800 .
C8 H8A 0.9800 .
C8 H8B 0.9800 .
C8 H8C 0.9800 .
C9 C12 1.523(2) .
C9 C10 1.540(2) .
C9 C11 1.541(2) .
C10 H10A 0.9800 .
C10 H10B 0.9800 .
C10 H10C 0.9800 .
C11 H11A 0.9800 .
C11 H11B 0.9800 .
C11 H11C 0.9800 .
C12 H12A 0.9800 .
C12 H12B 0.9800 .
C12 H12C 0.9800 .

loop_
_geom_torsion_atom_site_label_1
_geom_torsion_atom_site_label_2
_geom_torsion_atom_site_label_3
_geom_torsion_atom_site_label_4
_geom_torsion
_geom_torsion_site_symmetry_1
_geom_torsion_site_symmetry_4
O1 Si1 O1 Si1 0.0 3_665 3_665
N1 Si1 O1 Si1 123.04(8) . 3_665
N2 Si1 O1 Si1 -126.08(7) . 3_665
O1 Si1 N1 C9 0.7(2) 3_665 .
O1 Si1 N1 C9 -103.85(18) . .
N2 Si1 N1 C9 134.71(18) . .
Si1 Si1 N1 C9 -53.3(2) 3_665 .
O1 Si1 N1 C2 -167.70(10) 3_665 .
O1 Si1 N1 C2 87.70(12) . .
N2 Si1 N1 C2 -33.74(11) . .
Si1 Si1 N1 C2 138.30(9) 3_665 .
O1 Si1 N2 C3 143.28(11) 3_665 .
N1 Si1 N2 C3 11.82(12) . .
O1 Si1 N2 C3 -112.96(11) . .
Si1 Si1 N2 C3 -160.31(9) 3_665 .
O1 Si1 N2 C5 -60.34(16) 3_665 .
N1 Si1 N2 C5 168.21(14) . .
O1 Si1 N2 C5 43.42(16) . .
Si1 Si1 N2 C5 -3.93(18) 3_665 .
C9 N1 C2 C1 111.82(16) . .
Si1 N1 C2 C1 -76.75(15) . .
C9 N1 C2 C3 -125.91(15) . .
Si1 N1 C2 C3 45.52(15) . .
C5 N2 C3 C4 91.52(18) . .
Si1 N2 C3 C4 -109.27(14) . .
C5 N2 C3 C2 -146.03(14) . .
Si1 N2 C3 C2 13.18(16) . .
N1 C2 C3 N2 -37.43(17) . .
C1 C2 C3 N2 85.23(17) . .
N1 C2 C3 C4 85.98(17) . .
C1 C2 C3 C4 -151.36(15) . .
C3 N2 C5 C8 -159.77(14) . .
Si1 N2 C5 C8 45.31(19) . .
C3 N2 C5 C7 76.72(18) . .
Si1 N2 C5 C7 -78.20(18) . .
C3 N2 C5 C6 -43.4(2) . .
Si1 N2 C5 C6 161.66(13) . .
C2 N1 C9 C12 170.04(14) . .
Si1 N1 C9 C12 2.6(2) . .
C2 N1 C9 C10 52.0(2) . .
Si1 N1 C9 C10 -115.44(18) . .
C2 N1 C9 C11 -68.51(18) . .
Si1 N1 C9 C11 124.03(17) . .
